data_4338324
loop_
_publ_author_name
'Wang, Genxiang'
'Luo, Min'
'Ye, Ning'
'Lin, Chensheng'
'Cheng, Wendan'

_publ_section_title
;
 Series of Lead Oxide Hydroxide Nitrates Obtained by Adjusting the pH
 Values of the Reaction Systems.
;
_journal_issue 10
_journal_name_full 'Inorganic chemistry'
_journal_page_first 5222
_journal_page_last 5228
_journal_paper_doi 10.1021/ic5004116
_journal_volume 53
_journal_year 2014
_chemical_formula_sum 'H0 N4 O24 Pb12'
_chemical_formula_weight 2926.44
_chemical_name_systematic
; 
 ? 
;
_space_group_IT_number 57
_symmetry_cell_setting orthorhombic
_symmetry_space_group_name_Hall '-P 2c 2b'
_symmetry_space_group_name_H-M 'P b c m'
_atom_sites_solution_primary direct
_atom_sites_solution_secondary difmap
_audit_creation_method SHELXL-97
_cell_angle_alpha 90.00
_cell_angle_beta 90.00
_cell_angle_gamma 90.00
_cell_formula_units_Z 1
_cell_length_a 8.765(5)
_cell_length_b 14.126(9)
_cell_length_c 5.714(3)
_cell_measurement_reflns_used 1779
_cell_measurement_temperature 293(2)
_cell_measurement_theta_max 27.5050
_cell_measurement_theta_min 3.5661
_cell_volume 707.5(7)
_computing_cell_refinement 'CrystalClear (Rigaku Inc., 2008)'
_computing_data_collection 'CrystalClear (Rigaku Inc., 2008)'
_computing_data_reduction 'CrystalClear (Rigaku Inc., 2008)'
_computing_molecular_graphics 'SHELXL-97 (Sheldrick, 1997)'
_computing_publication_material 'SHELXL-97 (Sheldrick, 1997)'
_computing_structure_refinement 'SHELXL-97 (Sheldrick, 1997)'
_computing_structure_solution 'SHELXS-97 (Sheldrick, 1990)'
_diffrn_ambient_temperature 293(2)
_diffrn_detector_area_resol_mean 14.6306
_diffrn_measured_fraction_theta_full 0.993
_diffrn_measured_fraction_theta_max 0.993
_diffrn_measurement_device
;
Mercury70 (2x2 bin mode)
;
_diffrn_measurement_method CCD_Profile_fitting
_diffrn_radiation_monochromator graphite
_diffrn_radiation_source 'fine-focus sealed tube'
_diffrn_radiation_type MoK\a
_diffrn_radiation_wavelength 0.71073
_diffrn_reflns_av_R_equivalents 0.0776
_diffrn_reflns_av_sigmaI/netI 0.0504
_diffrn_reflns_limit_h_max 11
_diffrn_reflns_limit_h_min -11
_diffrn_reflns_limit_k_max 18
_diffrn_reflns_limit_k_min -18
_diffrn_reflns_limit_l_max 7
_diffrn_reflns_limit_l_min -6
_diffrn_reflns_number 5217
_diffrn_reflns_theta_full 27.50
_diffrn_reflns_theta_max 27.50
_diffrn_reflns_theta_min 2.88
_diffrn_standards_decay_% 0
_diffrn_standards_interval_count none
_diffrn_standards_interval_time none
_exptl_absorpt_coefficient_mu 71.191
_exptl_absorpt_correction_T_max 1.0000
_exptl_absorpt_correction_T_min 0.3591
_exptl_absorpt_correction_type multi-scan
_exptl_crystal_colour White
_exptl_crystal_density_diffrn 6.869
_exptl_crystal_density_method 'not measured'
_exptl_crystal_description Prism
_exptl_crystal_F_000 1203
_exptl_crystal_size_max 0.5000
_exptl_crystal_size_mid 0.1000
_exptl_crystal_size_min 0.1000
_refine_diff_density_max 5.009
_refine_diff_density_min -7.833
_refine_diff_density_rms 0.790
_refine_ls_extinction_method none
_refine_ls_goodness_of_fit_ref 1.128
_refine_ls_matrix_type full
_refine_ls_number_parameters 58
_refine_ls_number_reflns 895
_refine_ls_number_restraints 90
_refine_ls_restrained_S_all 1.155
_refine_ls_R_factor_all 0.0577
_refine_ls_R_factor_gt 0.0488
_refine_ls_shift/su_max 0.000
_refine_ls_shift/su_mean 0.000
_refine_ls_structure_factor_coef Fsqd
_refine_ls_weighting_details 'calc w=1/[\s^2^(Fo^2^)+(0.0569P)^2^+50.9566P] where P=(Fo^2^+2Fc^2^)/3'
_refine_ls_weighting_scheme calc
_refine_ls_wR_factor_gt 0.1324
_refine_ls_wR_factor_ref 0.1372
_reflns_number_gt 724
_reflns_number_total 895
_reflns_threshold_expression >2sigma(I)
_cod_data_source_file ic5004116_si_004.cif
_cod_data_source_block 2
_cod_depositor_comments
;
The following automatic conversions were performed:

'_exptl_absorpt_correction_type' value 'Multi-scan' changed to
'multi-scan' according to
/usr/data/users/saulius/crontab/automatic-downloads/rss-feeds/ACS/lib/dictionaries/cif_core.dic
dictionary named 'cif_core.dic' version 2.4.2 from 2011-04-26.

Automatic conversion script
Id: cif_fix_values 2281 2013-09-26 08:29:07Z andrius 

 Adding full bibliography for 4338324--4338327.cif.
;
_cod_original_sg_symbol_H-M Pbcm
_cod_database_code 4338324

loop_
_symmetry_equiv_pos_as_xyz
'x, y, z'
'-x, -y, z+1/2'
'x, -y+1/2, -z'
'-x, y+1/2, -z+1/2'
'-x, -y, -z'
'x, y, -z-1/2'
'-x, y-1/2, z'
'x, -y-1/2, z-1/2'

loop_
_atom_site_label
_atom_site_type_symbol
_atom_site_fract_x
_atom_site_fract_y
_atom_site_fract_z
_atom_site_U_iso_or_equiv
_atom_site_adp_type
_atom_site_occupancy
_atom_site_symmetry_multiplicity
_atom_site_calc_flag
_atom_site_refinement_flags
Pb1 Pb 0.76738(11) 0.33815(7) 0.2500 0.0109(3) Uani 1 2 d S
Pb2 Pb 0.46630(11) 0.16145(7) 0.2500 0.0122(3) Uani 1 2 d SU
Pb3 Pb 1.06756(11) 0.33862(7) -0.2500 0.0117(3) Uani 1 2 d SU
O1 O 0.606(2) 0.2500 0.0000 0.021(3) Uani 1 2 d SU
O2 O 0.927(2) 0.2500 0.0000 0.019(3) Uani 1 2 d SU
O3 O 0.266(3) 0.2500 0.0000 0.040(4) Uani 1 2 d SU
O4 O 0.770(3) 0.0784(16) 0.2500 0.029(4) Uani 1 2 d SU
O5 O 0.894(4) -0.054(2) 0.2500 0.052(6) Uani 1 2 d SU
O6 O 0.642(4) -0.050(2) 0.2500 0.059(6) Uani 1 2 d SU
N1 N 0.774(3) -0.0069(17) 0.2500 0.025(6) Uani 1 2 d S

loop_
_atom_site_aniso_label
_atom_site_aniso_U_11
_atom_site_aniso_U_22
_atom_site_aniso_U_33
_atom_site_aniso_U_23
_atom_site_aniso_U_13
_atom_site_aniso_U_12
Pb1 0.0024(5) 0.0113(5) 0.0189(6) 0.000 0.000 -0.0001(3)
Pb2 0.0017(5) 0.0133(5) 0.0217(7) 0.000 0.000 -0.0021(3)
Pb3 0.0020(5) 0.0149(5) 0.0182(6) 0.000 0.000 -0.0029(3)
O1 0.018(4) 0.022(4) 0.023(4) 0.004(3) 0.000 0.000
O2 0.017(5) 0.019(5) 0.020(5) 0.004(4) 0.000 0.000
O3 0.034(5) 0.038(5) 0.046(5) 0.008(4) 0.000 0.000
O4 0.023(6) 0.026(6) 0.037(7) 0.000 0.000 0.001(5)
O5 0.045(12) 0.039(11) 0.070(13) 0.000 0.000 0.004(10)
O6 0.052(9) 0.051(9) 0.073(10) 0.000 0.000 -0.003(8)
N1 0.044(18) 0.009(12) 0.020(14) 0.000 0.000 -0.003(11)

loop_
_atom_type_symbol
_atom_type_description
_atom_type_scat_dispersion_real
_atom_type_scat_dispersion_imag
_atom_type_scat_source
H H 0.0000 0.0000 'International Tables Vol C Tables 4.2.6.8 and 6.1.1.4'
N N 0.0061 0.0033 'International Tables Vol C Tables 4.2.6.8 and 6.1.1.4'
O O 0.0106 0.0060 'International Tables Vol C Tables 4.2.6.8 and 6.1.1.4'
Pb Pb -3.3944 10.1111 'International Tables Vol C Tables 4.2.6.8 and 6.1.1.4'

loop_
_geom_angle_atom_site_label_1
_geom_angle_atom_site_label_2
_geom_angle_atom_site_label_3
_geom_angle
_geom_angle_site_symmetry_1
_geom_angle_site_symmetry_3
O2 Pb1 O2 74.7(4) . 6_556
O2 Pb1 O1 73.2(6) . .
O2 Pb1 O1 116.3(3) 6_556 .
O2 Pb1 O1 116.3(3) . 6_556
O2 Pb1 O1 73.2(6) 6_556 6_556
O1 Pb1 O1 74.2(4) . 6_556
O2 Pb1 O4 139.3(5) . 3_556
O2 Pb1 O4 68.7(4) 6_556 3_556
O1 Pb1 O4 139.7(5) . 3_556
O1 Pb1 O4 69.3(4) 6_556 3_556
O2 Pb1 O4 68.7(4) . 3
O2 Pb1 O4 139.3(5) 6_556 3
O1 Pb1 O4 69.3(4) . 3
O1 Pb1 O4 139.7(5) 6_556 3
O4 Pb1 O4 135.2(8) 3_556 3
O2 Pb1 Pb3 37.4(2) . 3
O2 Pb1 Pb3 37.4(2) 6_556 3
O1 Pb1 Pb3 94.2(3) . 3
O1 Pb1 Pb3 94.2(3) 6_556 3
O4 Pb1 Pb3 104.9(4) 3_556 3
O4 Pb1 Pb3 104.9(4) 3 3
O2 Pb1 Pb2 93.9(3) . .
O2 Pb1 Pb2 93.9(3) 6_556 .
O1 Pb1 Pb2 37.2(2) . .
O1 Pb1 Pb2 37.2(2) 6_556 .
O4 Pb1 Pb2 105.5(4) 3_556 .
O4 Pb1 Pb2 105.5(4) 3 .
Pb3 Pb1 Pb2 93.09(6) 3 .
O2 Pb1 Pb1 36.4(4) . 3
O2 Pb1 Pb1 96.30(6) 6_556 3
O1 Pb1 Pb1 36.8(4) . 3
O1 Pb1 Pb1 96.27(6) 6_556 3
O4 Pb1 Pb1 161.3(4) 3_556 3
O4 Pb1 Pb1 63.5(4) 3 3
Pb3 Pb1 Pb1 63.10(3) 3 3
Pb2 Pb1 Pb1 63.16(3) . 3
O2 Pb1 Pb1 96.30(6) . 3_556
O2 Pb1 Pb1 36.4(4) 6_556 3_556
O1 Pb1 Pb1 96.27(6) . 3_556
O1 Pb1 Pb1 36.8(4) 6_556 3_556
O4 Pb1 Pb1 63.5(4) 3_556 3_556
O4 Pb1 Pb1 161.3(4) 3 3_556
Pb3 Pb1 Pb1 63.10(3) 3 3_556
Pb2 Pb1 Pb1 63.16(3) . 3_556
Pb1 Pb1 Pb1 97.84(6) 3 3_556
O2 Pb1 Pb3 92.6(3) . 1_556
O2 Pb1 Pb3 32.06(16) 6_556 1_556
O1 Pb1 Pb3 148.29(16) . 1_556
O1 Pb1 Pb3 87.9(3) 6_556 1_556
O4 Pb1 Pb3 46.7(4) 3_556 1_556
O4 Pb1 Pb3 132.4(4) 3 1_556
Pb3 Pb1 Pb3 60.65(3) 3 1_556
Pb2 Pb1 Pb3 119.56(3) . 1_556
Pb1 Pb1 Pb3 123.75(4) 3 1_556
Pb1 Pb1 Pb3 56.40(3) 3_556 1_556
O2 Pb1 Pb3 32.06(16) . .
O2 Pb1 Pb3 92.6(3) 6_556 .
O1 Pb1 Pb3 87.9(3) . .
O1 Pb1 Pb3 148.29(16) 6_556 .
O4 Pb1 Pb3 132.4(4) 3_556 .
O4 Pb1 Pb3 46.7(4) 3 .
Pb3 Pb1 Pb3 60.65(3) 3 .
Pb2 Pb1 Pb3 119.56(3) . .
Pb1 Pb1 Pb3 56.40(3) 3 .
Pb1 Pb1 Pb3 123.75(4) 3_556 .
Pb3 Pb1 Pb3 94.72(5) 1_556 .
O1 Pb2 O1 78.5(5) 6_556 .
O1 Pb2 O3 75.6(6) 6_556 6_556
O1 Pb2 O3 116.7(3) . 6_556
O1 Pb2 O3 116.7(3) 6_556 .
O1 Pb2 O3 75.6(6) . .
O3 Pb2 O3 67.0(5) 6_556 .
O1 Pb2 O4 74.2(5) 6_556 .
O1 Pb2 O4 74.2(5) . .
O3 Pb2 O4 144.8(4) 6_556 .
O3 Pb2 O4 144.8(4) . .
O1 Pb2 Pb3 122.8(4) 6_556 3_455
O1 Pb2 Pb3 122.8(4) . 3_455
O3 Pb2 Pb3 47.2(4) 6_556 3_455
O3 Pb2 Pb3 47.2(4) . 3_455
O4 Pb2 Pb3 156.2(5) . 3_455
O1 Pb2 Pb1 39.3(2) 6_556 .
O1 Pb2 Pb1 39.3(2) . .
O3 Pb2 Pb1 99.3(3) 6_556 .
O3 Pb2 Pb1 99.3(3) . .
O4 Pb2 Pb1 67.2(5) . .
Pb3 Pb2 Pb1 136.61(5) 3_455 .
O1 Pb2 Pb2 32.7(4) 6_556 3_556
O1 Pb2 Pb2 96.38(6) . 3_556
O3 Pb2 Pb2 42.8(4) 6_556 3_556
O3 Pb2 Pb2 95.56(6) . 3_556
O4 Pb2 Pb2 105.4(3) . 3_556
Pb3 Pb2 Pb2 90.011(17) 3_455 3_556
Pb1 Pb2 Pb2 63.08(3) . 3_556
O1 Pb2 Pb2 96.38(6) 6_556 3
O1 Pb2 Pb2 32.7(4) . 3
O3 Pb2 Pb2 95.56(6) 6_556 3
O3 Pb2 Pb2 42.8(4) . 3
O4 Pb2 Pb2 105.4(3) . 3
Pb3 Pb2 Pb2 90.011(17) 3_455 3
Pb1 Pb2 Pb2 63.08(3) . 3
Pb2 Pb2 Pb2 97.59(7) 3_556 3
O1 Pb2 Pb1 33.6(2) 6_556 3_556
O1 Pb2 Pb1 95.6(4) . 3_556
O3 Pb2 Pb1 93.2(4) 6_556 3_556
O3 Pb2 Pb1 149.98(11) . 3_556
O4 Pb2 Pb1 51.66(16) . 3_556
Pb3 Pb2 Pb1 132.73(3) 3_455 3_556
Pb1 Pb2 Pb1 60.40(3) . 3_556
Pb2 Pb2 Pb1 56.39(3) 3_556 3_556
Pb2 Pb2 Pb1 123.48(4) 3 3_556
O1 Pb2 Pb1 95.6(4) 6_556 3
O1 Pb2 Pb1 33.6(2) . 3
O3 Pb2 Pb1 149.98(11) 6_556 3
O3 Pb2 Pb1 93.2(4) . 3
O4 Pb2 Pb1 51.66(16) . 3
Pb3 Pb2 Pb1 132.73(3) 3_455 3
Pb1 Pb2 Pb1 60.40(3) . 3
Pb2 Pb2 Pb1 123.48(4) 3_556 3
Pb2 Pb2 Pb1 56.39(3) 3 3
Pb1 Pb2 Pb1 94.54(5) 3_556 3
O2 Pb3 O2 78.2(4) 6 .
O2 Pb3 O3 116.6(3) 6 1_655
O2 Pb3 O3 75.4(6) . 1_655
O2 Pb3 O3 75.4(6) 6 6_655
O2 Pb3 O3 116.6(3) . 6_655
O3 Pb3 O3 67.5(5) 1_655 6_655
O2 Pb3 O4 74.3(5) 6 3
O2 Pb3 O4 74.3(5) . 3
O3 Pb3 O4 144.6(4) 1_655 3
O3 Pb3 O4 144.6(4) 6_655 3
O2 Pb3 Pb2 123.0(4) 6 3_655
O2 Pb3 Pb2 123.0(4) . 3_655
O3 Pb3 Pb2 47.6(4) 1_655 3_655
O3 Pb3 Pb2 47.6(4) 6_655 3_655
O4 Pb3 Pb2 155.8(5) 3 3_655
O2 Pb3 Pb1 39.2(2) 6 3
O2 Pb3 Pb1 39.2(2) . 3
O3 Pb3 Pb1 98.9(3) 1_655 3
O3 Pb3 Pb1 98.9(3) 6_655 3
O4 Pb3 Pb1 67.7(5) 3 3
Pb2 Pb3 Pb1 136.48(5) 3_655 3
O2 Pb3 Pb3 33.0(4) 6 3_554
O2 Pb3 Pb3 96.32(6) . 3_554
O3 Pb3 Pb3 95.56(6) 1_655 3_554
O3 Pb3 Pb3 42.4(4) 6_655 3_554
O4 Pb3 Pb3 105.7(3) 3 3_554
Pb2 Pb3 Pb3 89.989(17) 3_655 3_554
Pb1 Pb3 Pb3 63.02(3) 3 3_554
O2 Pb3 Pb3 96.32(6) 6 3
O2 Pb3 Pb3 33.0(4) . 3
O3 Pb3 Pb3 42.4(4) 1_655 3
O3 Pb3 Pb3 95.56(6) 6_655 3
O4 Pb3 Pb3 105.7(3) 3 3
Pb2 Pb3 Pb3 89.989(17) 3_655 3
Pb1 Pb3 Pb3 63.02(3) 3 3
Pb3 Pb3 Pb3 97.54(7) 3_554 3
O2 Pb3 Pb1 33.5(2) 6 1_554
O2 Pb3 Pb1 95.4(4) . 1_554
O3 Pb3 Pb1 149.83(11) 1_655 1_554
O3 Pb3 Pb1 92.7(4) 6_655 1_554
O4 Pb3 Pb1 51.88(16) 3 1_554
Pb2 Pb3 Pb1 132.64(3) 3_655 1_554
Pb1 Pb3 Pb1 60.49(3) 3 1_554
Pb3 Pb3 Pb1 56.33(3) 3_554 1_554
Pb3 Pb3 Pb1 123.51(4) 3 1_554
O2 Pb3 Pb1 95.4(4) 6 .
O2 Pb3 Pb1 33.5(2) . .
O3 Pb3 Pb1 92.7(4) 1_655 .
O3 Pb3 Pb1 149.83(11) 6_655 .
O4 Pb3 Pb1 51.88(16) 3 .
Pb2 Pb3 Pb1 132.64(3) 3_655 .
Pb1 Pb3 Pb1 60.49(3) 3 .
Pb3 Pb3 Pb1 123.51(4) 3_554 .
Pb3 Pb3 Pb1 56.33(3) 3 .
Pb1 Pb3 Pb1 94.72(5) 1_554 .
Pb2 O1 Pb2 114.5(9) 3 .
Pb2 O1 Pb1 114.48(7) 3 .
Pb2 O1 Pb1 103.51(6) . .
Pb2 O1 Pb1 103.51(6) 3 3
Pb2 O1 Pb1 114.48(7) . 3
Pb1 O1 Pb1 106.4(8) . 3
Pb3 O2 Pb3 114.0(8) . 3
Pb3 O2 Pb1 103.47(6) . 3
Pb3 O2 Pb1 114.43(7) 3 3
Pb3 O2 Pb1 114.43(7) . .
Pb3 O2 Pb1 103.47(6) 3 .
Pb1 O2 Pb1 107.1(8) 3 .
Pb3 O3 Pb3 95.2(8) 1_455 3_455
Pb3 O3 Pb2 85.24(5) 1_455 3
Pb3 O3 Pb2 179.6(8) 3_455 3
Pb3 O3 Pb2 179.6(8) 1_455 .
Pb3 O3 Pb2 85.24(5) 3_455 .
Pb2 O3 Pb2 94.4(8) 3 .
N1 O4 Pb3 113(2) . 3
N1 O4 Pb2 115(2) . .
Pb3 O4 Pb2 132.0(8) 3 .
N1 O4 Pb1 112.4(4) . 3_556
Pb3 O4 Pb1 81.4(4) 3 3_556
Pb2 O4 Pb1 80.8(4) . 3_556
N1 O4 Pb1 112.4(4) . 3
Pb3 O4 Pb1 81.4(4) 3 3
Pb2 O4 Pb1 80.8(4) . 3
Pb1 O4 Pb1 135.2(8) 3_556 3
O4 N1 O5 123(3) . .
O4 N1 O6 117(3) . .
O5 N1 O6 120(3) . .

loop_
_geom_bond_atom_site_label_1
_geom_bond_atom_site_label_2
_geom_bond_distance
_geom_bond_site_symmetry_2
Pb1 O2 2.355(12) .
Pb1 O2 2.355(12) 6_556
Pb1 O1 2.367(12) .
Pb1 O1 2.367(12) 6_556
Pb1 O4 3.090(9) 3_556
Pb1 O4 3.090(9) 3
Pb1 Pb3 3.627(2) 3
Pb1 Pb2 3.632(2) .
Pb1 Pb1 3.790(2) 3
Pb1 Pb1 3.790(2) 3_556
Pb1 Pb3 3.8839(17) 1_556
Pb1 Pb3 3.8839(17) .
Pb2 O1 2.257(11) 6_556
Pb2 O1 2.257(11) .
Pb2 O3 2.589(17) 6_556
Pb2 O3 2.589(17) .
Pb2 O4 2.91(2) .
Pb2 Pb3 3.495(2) 3_455
Pb2 Pb2 3.798(2) 3_556
Pb2 Pb2 3.798(2) 3
Pb2 Pb1 3.8893(17) 3_556
Pb2 Pb1 3.8893(17) 3
Pb3 O2 2.264(11) 6
Pb3 O2 2.264(11) .
Pb3 O3 2.573(17) 1_655
Pb3 O3 2.573(17) 6_655
Pb3 O4 2.86(2) 3
Pb3 Pb2 3.495(2) 3_655
Pb3 Pb1 3.627(2) 3
Pb3 Pb3 3.799(2) 3_554
Pb3 Pb3 3.799(2) 3
Pb3 Pb1 3.8839(17) 1_554
O1 Pb2 2.257(11) 3
O1 Pb1 2.367(12) 3
O2 Pb3 2.264(11) 3
O2 Pb1 2.355(12) 3
O3 Pb3 2.573(17) 1_455
O3 Pb3 2.573(17) 3_455
O3 Pb2 2.589(17) 3
O4 N1 1.21(3) .
O4 Pb3 2.86(2) 3
O4 Pb1 3.090(9) 3_556
O4 Pb1 3.090(9) 3
O5 N1 1.25(4) .
O6 N1 1.30(4) .
